data_7152635
loop_
_publ_author_name
'Lari, Alberth'
'Pitak, Matuesz B.'
'Coles, Simon J.'
'Rees, Gregory J.'
'Day, Stephen P.'
'Smith, Mark E.'
'Hanna, John V.'
'Wallis, John D.'

_publ_section_title
;
 Models for incomplete nucleophilic attack on a protonated carbonyl group
 and electron-deficient alkenes: salts and zwitterions from
 1-dimethylamino-naphthalene-8-carbaldehyde.
;
_journal_issue 38
_journal_name_full 'Organic &amp; biomolecular chemistry'
_journal_page_first 7763
_journal_page_last 7779
_journal_paper_doi 10.1039/c2ob25929j
_journal_volume 10
_journal_year 2012
_chemical_formula_moiety 'C18 H17 N3'
_chemical_formula_sum 'C18 H17 N3'
_chemical_formula_weight 275.35
_chemical_name_systematic
;
1-Ethyl-2-methyl-1,2-dihydronaphtho[1,8-bc]azepine-3,3(4H)-dicarbonitrile
;
_space_group_IT_number 14
_symmetry_cell_setting monoclinic
_symmetry_space_group_name_Hall '-P 2yn'
_symmetry_space_group_name_H-M 'P 1 21/n 1'
_atom_sites_solution_hydrogens geom
_atom_sites_solution_primary direct
_atom_sites_solution_secondary difmap
_audit_creation_method SHELXL-97
_cell_angle_alpha 90.00
_cell_angle_beta 109.378(4)
_cell_angle_gamma 90.00
_cell_formula_units_Z 4
_cell_length_a 15.0771(5)
_cell_length_b 6.6633(2)
_cell_length_c 15.5200(6)
_cell_measurement_reflns_used 4098
_cell_measurement_temperature 150(2)
_cell_measurement_theta_max 29.06
_cell_measurement_theta_min 2.86
_cell_volume 1470.86(9)
_computing_cell_refinement
;
CrysAlisPro, Oxford Diffraction Ltd.,
Version 1.171.33.55 (release 05-01-2010 CrysAlis171 .NET)
(compiled Jan 5 2010,16:28:46)
;
_computing_data_collection
;
CrysAlisPro, Oxford Diffraction Ltd.,
Version 1.171.33.55 (release 05-01-2010 CrysAlis171 .NET)
(compiled Jan 5 2010,16:28:46)
;
_computing_data_reduction
;
CrysAlisPro, Oxford Diffraction Ltd.,
Version 1.171.33.55 (release 05-01-2010 CrysAlis171 .NET)
(compiled Jan 5 2010,16:28:46)
;
_computing_structure_refinement 'SHELXL-97 (Sheldrick, 1997)'
_computing_structure_solution 'SHELXS-97 (Sheldrick, 1990)'
_diffrn_ambient_temperature 150(2)
_diffrn_detector_area_resol_mean 15.9832
_diffrn_measured_fraction_theta_full 0.983
_diffrn_measured_fraction_theta_max 0.851
_diffrn_measurement_device_type 'Xcalibur, Sapphire3'
_diffrn_measurement_method '\w scans'
_diffrn_radiation_monochromator graphite
_diffrn_radiation_source 'Enhance (Mo) X-ray Source'
_diffrn_radiation_type 'Mo K\a'
_diffrn_radiation_wavelength 0.71073
_diffrn_reflns_av_R_equivalents 0.0157
_diffrn_reflns_av_sigmaI/netI 0.0296
_diffrn_reflns_limit_h_max 20
_diffrn_reflns_limit_h_min -11
_diffrn_reflns_limit_k_max 9
_diffrn_reflns_limit_k_min -5
_diffrn_reflns_limit_l_max 17
_diffrn_reflns_limit_l_min -21
_diffrn_reflns_number 6898
_diffrn_reflns_theta_full 27.00
_diffrn_reflns_theta_max 29.13
_diffrn_reflns_theta_min 2.86
_exptl_absorpt_coefficient_mu 0.076
_exptl_absorpt_correction_T_max 0.988
_exptl_absorpt_correction_T_min 0.980
_exptl_absorpt_correction_type analytical
_exptl_absorpt_process_details
;
CrysAlisPro, Oxford Diffraction Ltd.,
Version 1.171.33.55 (release 05-01-2010 CrysAlis171 .NET)
(compiled Jan 5 2010,16:28:46)
Analytical numeric absorption correction using a multifaceted crystal
model based on expressions derived by R.C. Clark & J.S. Reid.
(Clark, R. C. & Reid, J. S. (1995). Acta Cryst. A51, 887-897)
;
_exptl_crystal_colour yellow
_exptl_crystal_density_diffrn 1.243
_exptl_crystal_density_method 'not measured'
_exptl_crystal_description block
_exptl_crystal_F_000 584
_exptl_crystal_size_max 0.41
_exptl_crystal_size_mid 0.23
_exptl_crystal_size_min 0.20
_refine_diff_density_max 0.291
_refine_diff_density_min -0.216
_refine_diff_density_rms 0.038
_refine_ls_extinction_method none
_refine_ls_goodness_of_fit_ref 1.088
_refine_ls_hydrogen_treatment constr
_refine_ls_matrix_type full
_refine_ls_number_parameters 192
_refine_ls_number_reflns 3365
_refine_ls_number_restraints 0
_refine_ls_restrained_S_all 1.088
_refine_ls_R_factor_all 0.0496
_refine_ls_R_factor_gt 0.0381
_refine_ls_shift/su_max 0.000
_refine_ls_shift/su_mean 0.000
_refine_ls_structure_factor_coef Fsqd
_refine_ls_weighting_details 'calc w=1/[\s^2^(Fo^2^)+(0.0495P)^2^+0.1325P] where P=(Fo^2^+2Fc^2^)/3'
_refine_ls_weighting_scheme calc
_refine_ls_wR_factor_gt 0.0949
_refine_ls_wR_factor_ref 0.0981
_reflns_number_gt 2690
_reflns_number_total 3365
_reflns_threshold_expression >2sigma(I)
_cod_data_source_file c2ob25929j.txt
_cod_data_source_block compound_27
_cod_original_sg_symbol_H-M P21/n
_cod_database_code 7152635

loop_
_symmetry_equiv_pos_as_xyz
'x, y, z'
'-x+1/2, y+1/2, -z+1/2'
'-x, -y, -z'
'x-1/2, -y-1/2, z-1/2'

loop_
_atom_site_label
_atom_site_type_symbol
_atom_site_fract_x
_atom_site_fract_y
_atom_site_fract_z
_atom_site_U_iso_or_equiv
_atom_site_adp_type
_atom_site_occupancy
_atom_site_symmetry_multiplicity
_atom_site_calc_flag
_atom_site_refinement_flags
N1 N 0.48407(6) 0.57130(14) 0.22810(6) 0.0176(2) Uani 1 1 d .
N2 N 0.39635(8) 1.08492(16) 0.25683(8) 0.0313(3) Uani 1 1 d .
N3 N 0.45872(8) 0.76546(16) 0.51629(7) 0.0312(3) Uani 1 1 d .
C1 C 0.56281(7) 0.44584(16) 0.24315(7) 0.0170(2) Uani 1 1 d .
C2 C 0.57083(8) 0.31385(17) 0.17736(8) 0.0215(3) Uani 1 1 d .
H2 H 0.5251 0.3165 0.1180 0.026 Uiso 1 1 calc R
C3 C 0.64537(8) 0.17595(18) 0.19666(8) 0.0240(3) Uani 1 1 d .
H3 H 0.6515 0.0922 0.1494 0.029 Uiso 1 1 calc R
C4 C 0.70907(8) 0.16106(18) 0.28259(8) 0.0231(3) Uani 1 1 d .
H4 H 0.7562 0.0602 0.2961 0.028 Uiso 1 1 calc R
C5 C 0.77032(8) 0.28275(19) 0.44173(8) 0.0254(3) Uani 1 1 d .
H5 H 0.8138 0.1746 0.4572 0.030 Uiso 1 1 calc R
C6 C 0.77179(8) 0.4223(2) 0.50636(8) 0.0282(3) Uani 1 1 d .
H6 H 0.8135 0.4072 0.5672 0.034 Uiso 1 1 calc R
C7 C 0.71102(8) 0.58930(19) 0.48238(8) 0.0246(3) Uani 1 1 d .
H7 H 0.7158 0.6914 0.5264 0.030 Uiso 1 1 calc R
C8 C 0.64504(7) 0.60806(17) 0.39693(7) 0.0186(2) Uani 1 1 d .
C9 C 0.63596(7) 0.45157(17) 0.33072(7) 0.0167(2) Uani 1 1 d .
C10 C 0.70491(8) 0.29587(17) 0.35162(8) 0.0198(2) Uani 1 1 d .
C11 C 0.44633(7) 0.58492(16) 0.30354(7) 0.0176(2) Uani 1 1 d .
H11 H 0.4742 0.4711 0.3459 0.021 Uiso 1 1 calc R
C12 C 0.48465(8) 0.78363(16) 0.35751(7) 0.0178(2) Uani 1 1 d .
C13 C 0.59120(8) 0.80236(17) 0.37126(8) 0.0191(2) Uani 1 1 d .
H13A H 0.5984 0.8533 0.3140 0.023 Uiso 1 1 calc R
H13B H 0.6193 0.9026 0.4197 0.023 Uiso 1 1 calc R
C14 C 0.42351(8) 0.6118(2) 0.13472(8) 0.0253(3) Uani 1 1 d .
H14A H 0.3673 0.6866 0.1363 0.030 Uiso 1 1 calc R
H14B H 0.4019 0.4828 0.1031 0.030 Uiso 1 1 calc R
C15 C 0.47274(10) 0.7320(2) 0.08102(9) 0.0370(3) Uani 1 1 d .
H15A H 0.4940 0.8603 0.1118 0.056 Uiso 1 1 calc R
H15C H 0.4290 0.7570 0.0193 0.056 Uiso 1 1 calc R
H15B H 0.5271 0.6564 0.0772 0.056 Uiso 1 1 calc R
C16 C 0.33986(8) 0.56656(18) 0.27753(9) 0.0240(3) Uani 1 1 d .
H16A H 0.3098 0.6839 0.2415 0.036 Uiso 1 1 calc R
H16B H 0.3227 0.5594 0.3331 0.036 Uiso 1 1 calc R
H16C H 0.3186 0.4446 0.2413 0.036 Uiso 1 1 calc R
C17 C 0.43489(8) 0.95833(18) 0.30425(8) 0.0213(3) Uani 1 1 d .
C18 C 0.46894(8) 0.77682(17) 0.44669(8) 0.0210(3) Uani 1 1 d .

loop_
_atom_site_aniso_label
_atom_site_aniso_U_11
_atom_site_aniso_U_22
_atom_site_aniso_U_33
_atom_site_aniso_U_23
_atom_site_aniso_U_13
_atom_site_aniso_U_12
N1 0.0160(4) 0.0214(5) 0.0149(4) -0.0014(4) 0.0044(4) 0.0027(4)
N2 0.0325(6) 0.0231(6) 0.0352(6) 0.0018(5) 0.0073(5) 0.0037(5)
N3 0.0439(7) 0.0269(6) 0.0277(6) -0.0033(5) 0.0186(5) -0.0048(5)
C1 0.0166(5) 0.0159(5) 0.0195(5) 0.0013(4) 0.0076(4) -0.0004(4)
C2 0.0220(6) 0.0227(6) 0.0194(6) -0.0023(5) 0.0064(5) -0.0001(5)
C3 0.0266(6) 0.0208(6) 0.0295(6) -0.0042(5) 0.0157(5) 0.0002(5)
C4 0.0213(6) 0.0197(6) 0.0321(6) 0.0044(5) 0.0140(5) 0.0038(5)
C5 0.0176(5) 0.0287(7) 0.0295(6) 0.0107(5) 0.0073(5) 0.0042(5)
C6 0.0203(6) 0.0397(8) 0.0206(6) 0.0065(5) 0.0017(5) -0.0014(6)
C7 0.0220(6) 0.0302(7) 0.0205(6) -0.0024(5) 0.0055(5) -0.0051(5)
C8 0.0159(5) 0.0218(6) 0.0196(5) 0.0005(5) 0.0076(4) -0.0040(5)
C9 0.0156(5) 0.0186(6) 0.0178(5) 0.0026(4) 0.0080(4) -0.0011(4)
C10 0.0164(5) 0.0211(6) 0.0240(6) 0.0057(5) 0.0095(5) -0.0002(5)
C11 0.0176(5) 0.0163(5) 0.0200(5) -0.0018(4) 0.0078(5) -0.0008(4)
C12 0.0212(5) 0.0161(5) 0.0176(5) -0.0010(4) 0.0081(5) -0.0001(5)
C13 0.0200(5) 0.0179(6) 0.0198(5) -0.0032(5) 0.0072(5) -0.0049(5)
C14 0.0216(6) 0.0322(7) 0.0180(6) -0.0032(5) 0.0012(5) 0.0061(5)
C15 0.0397(8) 0.0465(9) 0.0249(7) 0.0111(6) 0.0109(6) 0.0138(7)
C16 0.0188(5) 0.0222(6) 0.0327(7) -0.0041(5) 0.0108(5) -0.0015(5)
C17 0.0238(6) 0.0182(6) 0.0234(6) -0.0036(5) 0.0101(5) -0.0013(5)
C18 0.0243(6) 0.0149(5) 0.0248(6) -0.0027(5) 0.0098(5) -0.0016(5)

loop_
_atom_type_symbol
_atom_type_description
_atom_type_scat_dispersion_real
_atom_type_scat_dispersion_imag
_atom_type_scat_source
C C 0.0033 0.0016 'International Tables Vol C Tables 4.2.6.8 and 6.1.1.4'
H H 0.0000 0.0000 'International Tables Vol C Tables 4.2.6.8 and 6.1.1.4'
N N 0.0061 0.0033 'International Tables Vol C Tables 4.2.6.8 and 6.1.1.4'

loop_
_geom_angle_atom_site_label_1
_geom_angle_atom_site_label_2
_geom_angle_atom_site_label_3
_geom_angle
C1 N1 C14 119.36(9)
C1 N1 C11 115.75(9)
C14 N1 C11 120.10(9)
C2 C1 N1 122.07(10)
C2 C1 C9 119.14(10)
N1 C1 C9 118.77(9)
C1 C2 C3 121.22(11)
C4 C3 C2 120.66(11)
C3 C4 C10 120.01(10)
C6 C5 C10 121.25(11)
C5 C6 C7 119.58(11)
C8 C7 C6 121.68(11)
C7 C8 C9 119.36(11)
C7 C8 C13 119.10(10)
C9 C8 C13 121.19(10)
C10 C9 C8 118.36(10)
C10 C9 C1 117.86(10)
C8 C9 C1 123.75(10)
C4 C10 C5 121.00(10)
C4 C10 C9 120.07(10)
C5 C10 C9 118.90(10)
N1 C11 C16 115.95(9)
N1 C11 C12 107.87(8)
C16 C11 C12 112.17(9)
C17 C12 C18 109.73(9)
C17 C12 C13 108.84(9)
C18 C12 C13 110.67(9)
C17 C12 C11 109.67(9)
C18 C12 C11 109.16(9)
C13 C12 C11 108.75(9)
C8 C13 C12 114.09(9)
N1 C14 C15 112.63(10)
N2 C17 C12 174.39(12)
N3 C18 C12 177.54(13)

loop_
_geom_bond_atom_site_label_1
_geom_bond_atom_site_label_2
_geom_bond_distance
N1 C1 1.4067(14)
N1 C14 1.4591(14)
N1 C11 1.4644(13)
N2 C17 1.1432(15)
N3 C18 1.1431(15)
C1 C2 1.3830(15)
C1 C9 1.4388(15)
C2 C3 1.4049(16)
C3 C4 1.3642(17)
C4 C10 1.4154(17)
C5 C6 1.3625(18)
C5 C10 1.4216(16)
C6 C7 1.4106(18)
C7 C8 1.3743(15)
C8 C9 1.4382(15)
C8 C13 1.5097(16)
C9 C10 1.4278(15)
C11 C16 1.5248(15)
C11 C12 1.5708(15)
C12 C17 1.4798(16)
C12 C18 1.4804(15)
C12 C13 1.5538(15)
C14 C15 1.5157(19)
